data_4064709
loop_
_publ_author_name
'Schotes, Christoph'
'Ranocchiari, Marco'
'Mezzetti, Antonio'

_publ_section_title
;
 Aqua and Diethyl Ether PNNP Complexes of Ruthenium(II): Structure and
 Solution Behavior
;
_journal_issue 13
_journal_name_full Organometallics
_journal_page_first 3596
_journal_paper_doi 10.1021/om200289x
_journal_volume 30
_journal_year 2011
_chemical_absolute_configuration rm
_chemical_formula_moiety 'C46 H44 Cl5 F6 N2 O P3 Ru'
_chemical_formula_sum 'C46 H44 Cl5 F6 N2 O P3 Ru'
_chemical_formula_weight 1126.06
_chemical_name_common cis-beta-[RuCl(OH2)(PNNP)(PNNP)]_2CH2Cl2
_chemical_name_systematic
; 
 ? 
;
_space_group_IT_number 2
_symmetry_cell_setting triclinic
_symmetry_Int_Tables_number 2
_symmetry_space_group_name_Hall '-P 1'
_symmetry_space_group_name_H-M 'P -1'
_atom_sites_solution_hydrogens geom
_atom_sites_solution_primary direct
_atom_sites_solution_secondary difmap
_audit_creation_method SHELXL-97
_cell_angle_alpha 71.278(2)
_cell_angle_beta 81.209(2)
_cell_angle_gamma 82.365(2)
_cell_formula_units_Z 2
_cell_length_a 11.6344(11)
_cell_length_b 12.6473(12)
_cell_length_c 17.2954(17)
_cell_measurement_reflns_used 7990
_cell_measurement_temperature 200(2)
_cell_measurement_theta_max 31.00
_cell_measurement_theta_min 2.29
_cell_volume 2372.4(4)
_computing_cell_refinement 'Bruker SMART'
_computing_data_collection 'Bruker SMART'
_computing_data_reduction 'Bruker SAINT'
_computing_molecular_graphics 'Bruker SHELXTL'
_computing_publication_material 'Bruker SHELXTL'
_computing_structure_refinement 'SHELXL-97 (Sheldrick, 1997)'
_computing_structure_solution 'SHELXS-97 (Sheldrick, 1990)'
_diffrn_ambient_temperature 200(2)
_diffrn_measured_fraction_theta_full 0.992
_diffrn_measured_fraction_theta_max 0.992
_diffrn_measurement_device_type 'CCD area detector'
_diffrn_measurement_method 'phi and omega scans'
_diffrn_radiation_monochromator graphite
_diffrn_radiation_source 'fine-focus sealed tube'
_diffrn_radiation_type MoK\a
_diffrn_radiation_wavelength 0.71073
_diffrn_reflns_av_R_equivalents 0.0646
_diffrn_reflns_av_sigmaI/netI 0.0526
_diffrn_reflns_limit_h_max 19
_diffrn_reflns_limit_h_min -19
_diffrn_reflns_limit_k_max 20
_diffrn_reflns_limit_k_min -20
_diffrn_reflns_limit_l_max 28
_diffrn_reflns_limit_l_min -28
_diffrn_reflns_number 94268
_diffrn_reflns_theta_full 36.18
_diffrn_reflns_theta_max 36.18
_diffrn_reflns_theta_min 1.71
_exptl_absorpt_coefficient_mu 0.775
_exptl_absorpt_correction_T_max 0.8821
_exptl_absorpt_correction_T_min 0.7178
_exptl_absorpt_correction_type empirical
_exptl_absorpt_process_details SADABS-2004/1
_exptl_crystal_colour orange
_exptl_crystal_density_diffrn 1.576
_exptl_crystal_density_meas ?
_exptl_crystal_density_method 'not measured'
_exptl_crystal_description prism
_exptl_crystal_F_000 1140
_exptl_crystal_size_max 0.46
_exptl_crystal_size_mid 0.17
_exptl_crystal_size_min 0.17
_refine_diff_density_max 1.983
_refine_diff_density_min -1.402
_refine_diff_density_rms 0.128
_refine_ls_extinction_method none
_refine_ls_goodness_of_fit_ref 1.039
_refine_ls_hydrogen_treatment mixed
_refine_ls_matrix_type full
_refine_ls_number_parameters 593
_refine_ls_number_reflns 22583
_refine_ls_number_restraints 2
_refine_ls_restrained_S_all 1.040
_refine_ls_R_factor_all 0.0818
_refine_ls_R_factor_gt 0.0559
_refine_ls_shift/su_max 0.003
_refine_ls_shift/su_mean 0.000
_refine_ls_structure_factor_coef Fsqd
_refine_ls_weighting_details 'calc w=1/[\s^2^(Fo^2^)+(0.0830P)^2^+1.1164P] where P=(Fo^2^+2Fc^2^)/3'
_refine_ls_weighting_scheme calc
_refine_ls_wR_factor_gt 0.1401
_refine_ls_wR_factor_ref 0.1578
_reflns_number_gt 16679
_reflns_number_total 22583
_reflns_threshold_expression >2sigma(I)
_cod_data_source_file om200289x_si_001.cif
_cod_data_source_block new
_cod_depositor_comments
;
The following automatic conversions were performed:

'_symmetry_cell_setting' value 'Triclinic' changed to 'triclinic'
according to /home/saulius/struct/CIF-dictionaries/cif_core.dic
dictionary named 'cif_core.dic' version 2.4.1 from 2010-06-29.

Automatic conversion script
Id: cif_fix_values 1715 2011-07-08 13:25:40Z adriana 

The following automatic conversions were performed:

'_exptl_crystal_density_meas' value 'not measured' was changed to '?'
- the value is perceived as not measured.

Automatic conversion script
Id: cif_fix_values 3008 2015-01-20 13:52:24Z robertas 
;
_cod_database_code 4064709

loop_
_symmetry_equiv_pos_as_xyz
'x, y, z'
'-x, -y, -z'

loop_
_atom_site_label
_atom_site_type_symbol
_atom_site_fract_x
_atom_site_fract_y
_atom_site_fract_z
_atom_site_U_iso_or_equiv
_atom_site_adp_type
_atom_site_occupancy
_atom_site_symmetry_multiplicity
_atom_site_calc_flag
_atom_site_refinement_flags
Ru1 Ru 0.647822(14) 0.807973(13) 0.734233(10) 0.02140(4) Uani 1 1 d .
Cl1 Cl 0.48483(5) 0.69232(5) 0.78072(4) 0.03201(11) Uani 1 1 d .
O1 O 0.63737(17) 0.76935(15) 0.61945(11) 0.0332(3) Uani 1 1 d D
H1O H 0.716(3) 0.749(3) 0.5660(16) 0.040 Uiso 1 1 d D
H2O H 0.586(3) 0.713(2) 0.630(2) 0.040 Uiso 1 1 d D
P1 P 0.78641(5) 0.65963(4) 0.77138(3) 0.02335(10) Uani 1 1 d .
P2 P 0.60710(4) 0.86405(4) 0.84682(3) 0.02199(9) Uani 1 1 d .
N1 N 0.77156(16) 0.91639(15) 0.67301(11) 0.0238(3) Uani 1 1 d .
N2 N 0.54068(16) 0.94994(15) 0.67944(11) 0.0259(3) Uani 1 1 d .
C1 C 0.7998(2) 0.56845(19) 0.70535(14) 0.0305(4) Uani 1 1 d .
C2 C 0.9047(3) 0.5477(2) 0.65931(17) 0.0394(5) Uani 1 1 d .
H2A H 0.9720 0.5816 0.6611 0.047 Uiso 1 1 calc R
C3 C 0.9114(4) 0.4777(3) 0.6109(2) 0.0529(8) Uani 1 1 d .
H3A H 0.9834 0.4636 0.5801 0.063 Uiso 1 1 calc R
C4 C 0.8152(4) 0.4287(3) 0.6071(2) 0.0572(9) Uani 1 1 d .
H4A H 0.8211 0.3800 0.5745 0.069 Uiso 1 1 calc R
C5 C 0.7095(3) 0.4500(3) 0.6507(2) 0.0505(7) Uani 1 1 d .
H5A H 0.6425 0.4168 0.6475 0.061 Uiso 1 1 calc R
C6 C 0.7015(3) 0.5205(2) 0.69946(18) 0.0386(5) Uani 1 1 d .
H6A H 0.6287 0.5359 0.7288 0.046 Uiso 1 1 calc R
C7 C 0.78420(18) 0.55585(17) 0.87391(13) 0.0255(4) Uani 1 1 d .
C8 C 0.8403(2) 0.5712(2) 0.93473(14) 0.0297(4) Uani 1 1 d .
H8A H 0.8782 0.6373 0.9238 0.036 Uiso 1 1 calc R
C9 C 0.8409(2) 0.4903(2) 1.01102(15) 0.0348(5) Uani 1 1 d .
H9A H 0.8819 0.5004 1.0513 0.042 Uiso 1 1 calc R
C10 C 0.7827(2) 0.3953(2) 1.02932(17) 0.0383(5) Uani 1 1 d .
H10A H 0.7828 0.3407 1.0820 0.046 Uiso 1 1 calc R
C11 C 0.7246(3) 0.3807(2) 0.97036(18) 0.0393(5) Uani 1 1 d .
H11A H 0.6838 0.3160 0.9825 0.047 Uiso 1 1 calc R
C12 C 0.7255(2) 0.4601(2) 0.89309(16) 0.0330(4) Uani 1 1 d .
H12A H 0.6854 0.4489 0.8528 0.040 Uiso 1 1 calc R
C13 C 0.93428(18) 0.70133(19) 0.75584(13) 0.0260(4) Uani 1 1 d .
C14 C 1.0255(2) 0.6215(2) 0.78488(15) 0.0317(4) Uani 1 1 d .
H14A H 1.0086 0.5465 0.8136 0.038 Uiso 1 1 calc R
C15 C 1.1398(2) 0.6482(3) 0.77305(16) 0.0379(5) Uani 1 1 d .
H15A H 1.1999 0.5918 0.7933 0.045 Uiso 1 1 calc R
C16 C 1.1663(2) 0.7568(3) 0.73191(18) 0.0420(6) Uani 1 1 d .
H16A H 1.2440 0.7765 0.7254 0.050 Uiso 1 1 calc R
C17 C 1.0786(2) 0.8359(2) 0.70052(18) 0.0391(5) Uani 1 1 d .
H17A H 1.0974 0.9100 0.6707 0.047 Uiso 1 1 calc R
C18 C 0.96195(19) 0.8109(2) 0.71102(14) 0.0284(4) Uani 1 1 d .
C19 C 0.88327(19) 0.90526(19) 0.66967(15) 0.0291(4) Uani 1 1 d .
H19A H 0.9210 0.9686 0.6346 0.035 Uiso 1 1 calc R
C20 C 0.71972(19) 1.02891(18) 0.62259(13) 0.0266(4) Uani 1 1 d .
H20A H 0.7018 1.0782 0.6588 0.032 Uiso 1 1 calc R
C21 C 0.7979(2) 1.0900(2) 0.54613(16) 0.0364(5) Uani 1 1 d .
H21A H 0.8684 1.1086 0.5629 0.044 Uiso 1 1 calc R
H21B H 0.8235 1.0401 0.5116 0.044 Uiso 1 1 calc R
C22 C 0.7334(3) 1.1973(2) 0.49606(18) 0.0418(6) Uani 1 1 d .
H22A H 0.7145 1.2501 0.5287 0.050 Uiso 1 1 calc R
H22B H 0.7847 1.2333 0.4457 0.050 Uiso 1 1 calc R
C23 C 0.6217(3) 1.1732(3) 0.47227(17) 0.0426(6) Uani 1 1 d .
H23A H 0.6403 1.1224 0.4380 0.051 Uiso 1 1 calc R
H23B H 0.5816 1.2439 0.4397 0.051 Uiso 1 1 calc R
C24 C 0.5419(2) 1.1189(2) 0.54968(16) 0.0367(5) Uani 1 1 d .
H24A H 0.5214 1.1707 0.5831 0.044 Uiso 1 1 calc R
H24B H 0.4688 1.1032 0.5344 0.044 Uiso 1 1 calc R
C25 C 0.6037(2) 1.01006(19) 0.59960(13) 0.0280(4) Uani 1 1 d .
H25A H 0.6207 0.9583 0.5653 0.034 Uiso 1 1 calc R
C26 C 0.4431(2) 0.9932(2) 0.70616(15) 0.0309(4) Uani 1 1 d .
H26A H 0.4034 1.0523 0.6674 0.037 Uiso 1 1 calc R
C27 C 0.38778(19) 0.95979(19) 0.79066(15) 0.0296(4) Uani 1 1 d .
C28 C 0.2691(2) 0.9959(2) 0.80282(18) 0.0379(5) Uani 1 1 d .
H28A H 0.2280 1.0322 0.7566 0.046 Uiso 1 1 calc R
C29 C 0.2115(2) 0.9796(3) 0.8807(2) 0.0423(6) Uani 1 1 d .
H29A H 0.1303 1.0017 0.8881 0.051 Uiso 1 1 calc R
C30 C 0.2717(2) 0.9309(2) 0.94824(18) 0.0368(5) Uani 1 1 d .
H30A H 0.2325 0.9209 1.0021 0.044 Uiso 1 1 calc R
C31 C 0.3901(2) 0.89668(19) 0.93708(15) 0.0301(4) Uani 1 1 d .
H31A H 0.4311 0.8641 0.9838 0.036 Uiso 1 1 calc R
C32 C 0.44980(18) 0.90913(18) 0.85874(14) 0.0259(4) Uani 1 1 d .
C33 C 0.62315(18) 0.77208(18) 0.95050(13) 0.0250(3) Uani 1 1 d .
C34 C 0.6670(2) 0.8064(2) 1.00826(15) 0.0316(4) Uani 1 1 d .
H34A H 0.6992 0.8765 0.9920 0.038 Uiso 1 1 calc R
C35 C 0.6638(2) 0.7384(3) 1.08971(16) 0.0391(5) Uani 1 1 d .
H35A H 0.6937 0.7620 1.1290 0.047 Uiso 1 1 calc R
C36 C 0.6168(2) 0.6363(3) 1.11310(16) 0.0400(6) Uani 1 1 d .
H36A H 0.6143 0.5901 1.1687 0.048 Uiso 1 1 calc R
C37 C 0.5734(2) 0.6010(2) 1.05649(16) 0.0366(5) Uani 1 1 d .
H37A H 0.5415 0.5307 1.0731 0.044 Uiso 1 1 calc R
C38 C 0.5766(2) 0.66851(19) 0.97513(14) 0.0299(4) Uani 1 1 d .
H38A H 0.5469 0.6441 0.9361 0.036 Uiso 1 1 calc R
C39 C 0.67425(19) 0.98970(18) 0.83974(13) 0.0253(3) Uani 1 1 d .
C40 C 0.7962(2) 0.9857(2) 0.83022(15) 0.0304(4) Uani 1 1 d .
H40A H 0.8414 0.9163 0.8340 0.037 Uiso 1 1 calc R
C41 C 0.8521(2) 1.0820(2) 0.81537(19) 0.0396(5) Uani 1 1 d .
H41A H 0.9349 1.0786 0.8088 0.048 Uiso 1 1 calc R
C42 C 0.7856(3) 1.1839(2) 0.8102(2) 0.0454(6) Uani 1 1 d .
H42A H 0.8232 1.2505 0.7985 0.054 Uiso 1 1 calc R
C43 C 0.6653(3) 1.1881(2) 0.8221(2) 0.0435(6) Uani 1 1 d .
H43A H 0.6203 1.2570 0.8204 0.052 Uiso 1 1 calc R
C44 C 0.6096(2) 1.09139(19) 0.83650(17) 0.0328(4) Uani 1 1 d .
H44A H 0.5267 1.0950 0.8442 0.039 Uiso 1 1 calc R
P3 P 0.86599(8) 0.80371(7) 0.43241(5) 0.04431(16) Uani 1 1 d .
F1 F 0.7773(4) 0.7167(3) 0.4873(2) 0.1120(13) Uani 1 1 d D
F2 F 0.8702(4) 0.8359(4) 0.5126(2) 0.1199(15) Uani 1 1 d .
F3 F 0.9494(3) 0.8913(3) 0.3786(3) 0.1194(15) Uani 1 1 d .
F4 F 0.8535(5) 0.7703(4) 0.3554(2) 0.1393(19) Uani 1 1 d .
F5 F 0.7595(3) 0.8961(4) 0.4134(2) 0.1138(13) Uani 1 1 d .
F6 F 0.9746(4) 0.7179(3) 0.4562(2) 0.1144(14) Uani 1 1 d .
C1S C -0.0337(4) 0.7020(3) 1.0902(3) 0.0666(11) Uani 1 1 d .
H1SA H -0.0948 0.6630 1.0790 0.080 Uiso 1 1 calc R
H1SB H 0.0413 0.6553 1.0877 0.080 Uiso 1 1 calc R
Cl1S Cl -0.06822(9) 0.71435(9) 1.18878(7) 0.0634(2) Uani 1 1 d .
Cl2S Cl -0.02238(10) 0.83113(11) 1.01421(8) 0.0765(3) Uani 1 1 d .
C2S C 1.3318(8) 0.4041(7) 0.6181(7) 0.136(3) Uani 1 1 d .
Cl3S Cl 1.3357(4) 0.52332(18) 0.6419(2) 0.2034(16) Uani 1 1 d .
Cl4A Cl 1.41499(18) 0.29746(14) 0.69015(10) 0.0781(6) Uani 0.735(4) 1 d P
Cl4B Cl 1.4543(6) 0.4439(9) 0.5230(4) 0.130(3) Uani 0.265(4) 1 d P

loop_
_atom_site_aniso_label
_atom_site_aniso_U_11
_atom_site_aniso_U_22
_atom_site_aniso_U_33
_atom_site_aniso_U_23
_atom_site_aniso_U_13
_atom_site_aniso_U_12
Ru1 0.02073(7) 0.02100(7) 0.02267(7) -0.00534(5) -0.00597(5) -0.00203(5)
Cl1 0.0267(2) 0.0319(2) 0.0388(3) -0.0098(2) -0.00531(19) -0.00830(19)
O1 0.0384(9) 0.0331(8) 0.0306(8) -0.0105(7) -0.0095(7) -0.0034(7)
P1 0.0238(2) 0.0213(2) 0.0249(2) -0.00646(18) -0.00468(18) -0.00105(17)
P2 0.0207(2) 0.0207(2) 0.0241(2) -0.00543(17) -0.00481(17) -0.00130(16)
N1 0.0246(7) 0.0235(7) 0.0232(7) -0.0056(6) -0.0054(6) -0.0024(6)
N2 0.0261(8) 0.0240(7) 0.0263(8) -0.0035(6) -0.0089(6) -0.0021(6)
C1 0.0390(11) 0.0235(9) 0.0294(10) -0.0086(8) -0.0078(8) 0.0013(8)
C2 0.0461(14) 0.0395(13) 0.0339(12) -0.0158(10) -0.0030(10) 0.0014(11)
C3 0.069(2) 0.0476(17) 0.0453(16) -0.0255(14) -0.0012(15) 0.0065(15)
C4 0.087(3) 0.0462(17) 0.0494(17) -0.0303(14) -0.0129(17) 0.0019(17)
C5 0.068(2) 0.0403(14) 0.0534(17) -0.0226(13) -0.0198(15) -0.0062(14)
C6 0.0460(14) 0.0331(11) 0.0411(13) -0.0145(10) -0.0129(11) -0.0025(10)
C7 0.0244(8) 0.0224(8) 0.0285(9) -0.0059(7) -0.0042(7) -0.0009(7)
C8 0.0295(10) 0.0295(10) 0.0294(10) -0.0066(8) -0.0052(8) -0.0045(8)
C9 0.0341(11) 0.0392(12) 0.0291(10) -0.0060(9) -0.0081(8) -0.0023(9)
C10 0.0384(12) 0.0329(11) 0.0339(11) 0.0015(9) -0.0034(9) -0.0004(9)
C11 0.0430(13) 0.0276(10) 0.0420(13) -0.0017(9) -0.0038(10) -0.0082(9)
C12 0.0326(10) 0.0284(10) 0.0373(11) -0.0061(8) -0.0064(9) -0.0073(8)
C13 0.0224(8) 0.0282(9) 0.0248(8) -0.0064(7) -0.0025(7) 0.0017(7)
C14 0.0267(9) 0.0320(10) 0.0305(10) -0.0037(8) -0.0045(8) 0.0040(8)
C15 0.0255(10) 0.0472(14) 0.0328(11) -0.0036(10) -0.0051(8) 0.0049(9)
C16 0.0227(9) 0.0535(16) 0.0429(14) -0.0046(12) -0.0059(9) -0.0029(10)
C17 0.0249(10) 0.0410(13) 0.0435(13) -0.0006(10) -0.0050(9) -0.0063(9)
C18 0.0219(8) 0.0304(10) 0.0305(10) -0.0056(8) -0.0046(7) -0.0011(7)
C19 0.0242(9) 0.0263(9) 0.0329(10) -0.0019(8) -0.0053(7) -0.0048(7)
C20 0.0283(9) 0.0230(8) 0.0268(9) -0.0029(7) -0.0087(7) -0.0017(7)
C21 0.0338(11) 0.0338(11) 0.0337(11) 0.0029(9) -0.0058(9) -0.0066(9)
C22 0.0443(14) 0.0323(12) 0.0401(13) 0.0058(10) -0.0118(11) -0.0081(10)
C23 0.0459(14) 0.0409(13) 0.0328(12) 0.0054(10) -0.0139(10) -0.0068(11)
C24 0.0345(11) 0.0345(11) 0.0343(11) 0.0022(9) -0.0137(9) -0.0002(9)
C25 0.0282(9) 0.0291(9) 0.0246(9) -0.0036(7) -0.0080(7) -0.0019(7)
C26 0.0248(9) 0.0310(10) 0.0334(10) -0.0034(8) -0.0090(8) 0.0000(8)
C27 0.0236(9) 0.0272(9) 0.0348(10) -0.0046(8) -0.0064(8) 0.0002(7)
C28 0.0231(9) 0.0406(13) 0.0436(13) -0.0051(10) -0.0064(9) 0.0029(9)
C29 0.0243(10) 0.0419(14) 0.0526(16) -0.0089(12) 0.0013(10) 0.0051(9)
C30 0.0298(10) 0.0336(11) 0.0421(13) -0.0101(10) 0.0040(9) 0.0006(9)
C31 0.0273(9) 0.0264(9) 0.0345(11) -0.0085(8) -0.0003(8) -0.0012(7)
C32 0.0220(8) 0.0227(8) 0.0314(10) -0.0066(7) -0.0023(7) -0.0019(7)
C33 0.0244(8) 0.0251(8) 0.0239(8) -0.0060(7) -0.0034(7) 0.0006(7)
C34 0.0307(10) 0.0352(11) 0.0290(10) -0.0081(8) -0.0075(8) -0.0029(8)
C35 0.0378(12) 0.0505(15) 0.0275(10) -0.0086(10) -0.0091(9) -0.0005(11)
C36 0.0362(12) 0.0437(14) 0.0290(11) -0.0002(10) -0.0024(9) 0.0056(10)
C37 0.0338(11) 0.0306(11) 0.0356(12) -0.0004(9) 0.0017(9) -0.0006(9)
C38 0.0298(10) 0.0258(9) 0.0305(10) -0.0051(8) -0.0022(8) -0.0007(8)
C39 0.0266(9) 0.0236(8) 0.0255(9) -0.0070(7) -0.0038(7) -0.0026(7)
C40 0.0272(9) 0.0322(10) 0.0344(11) -0.0130(9) -0.0039(8) -0.0042(8)
C41 0.0317(11) 0.0423(13) 0.0475(14) -0.0138(11) -0.0044(10) -0.0127(10)
C42 0.0479(15) 0.0335(12) 0.0565(17) -0.0090(12) -0.0095(13) -0.0174(11)
C43 0.0462(15) 0.0238(10) 0.0606(17) -0.0104(11) -0.0112(13) -0.0041(10)
C44 0.0312(10) 0.0237(9) 0.0426(12) -0.0084(8) -0.0058(9) -0.0019(8)
P3 0.0461(4) 0.0418(4) 0.0435(4) -0.0101(3) -0.0049(3) -0.0069(3)
F1 0.139(3) 0.116(3) 0.079(2) -0.0244(19) 0.034(2) -0.074(3)
F2 0.143(3) 0.133(3) 0.125(3) -0.095(3) -0.077(3) 0.058(3)
F3 0.0709(19) 0.0717(19) 0.183(4) 0.014(2) -0.010(2) -0.0336(16)
F4 0.200(5) 0.185(4) 0.0677(19) -0.066(2) 0.017(2) -0.108(4)
F5 0.0569(16) 0.145(3) 0.108(2) 0.000(2) -0.0311(16) 0.0304(18)
F6 0.125(3) 0.078(2) 0.108(2) -0.0184(18) 0.003(2) 0.057(2)
C1S 0.063(2) 0.050(2) 0.081(3) -0.0216(19) 0.006(2) 0.0046(17)
Cl1S 0.0524(5) 0.0700(6) 0.0655(5) -0.0129(4) -0.0125(4) -0.0114(4)
Cl2S 0.0635(6) 0.0743(7) 0.0737(7) -0.0030(5) 0.0066(5) -0.0098(5)
C2S 0.121(6) 0.099(5) 0.220(10) -0.072(6) -0.078(6) 0.000(4)
Cl3S 0.343(5) 0.0693(11) 0.180(3) -0.0382(14) -0.013(3) 0.0221(19)
Cl4A 0.1093(14) 0.0638(9) 0.0629(9) -0.0239(7) -0.0114(8) -0.0002(8)
Cl4B 0.076(3) 0.214(9) 0.075(3) -0.005(4) -0.015(3) -0.017(4)

loop_
_atom_type_symbol
_atom_type_description
_atom_type_scat_dispersion_real
_atom_type_scat_dispersion_imag
_atom_type_scat_source
C C 0.0033 0.0016 'International Tables Vol C Tables 4.2.6.8 and 6.1.1.4'
H H 0.0000 0.0000 'International Tables Vol C Tables 4.2.6.8 and 6.1.1.4'
N N 0.0061 0.0033 'International Tables Vol C Tables 4.2.6.8 and 6.1.1.4'
F F 0.0171 0.0103 'International Tables Vol C Tables 4.2.6.8 and 6.1.1.4'
P P 0.1023 0.0942 'International Tables Vol C Tables 4.2.6.8 and 6.1.1.4'
Cl Cl 0.1484 0.1585 'International Tables Vol C Tables 4.2.6.8 and 6.1.1.4'
Ru Ru -1.2594 0.8363 'International Tables Vol C Tables 4.2.6.8 and 6.1.1.4'
O O 0.0106 0.0060 'International Tables Vol C Tables 4.2.6.8 and 6.1.1.4'

loop_
_geom_angle_atom_site_label_1
_geom_angle_atom_site_label_2
_geom_angle_atom_site_label_3
_geom_angle
_geom_angle_site_symmetry_1
N1 Ru1 N2 79.85(7) .
N1 Ru1 O1 89.79(7) .
N2 Ru1 O1 82.44(7) .
N1 Ru1 P2 97.51(5) .
N2 Ru1 P2 85.19(6) .
O1 Ru1 P2 164.31(5) .
N1 Ru1 P1 92.38(5) .
N2 Ru1 P1 169.41(6) .
O1 Ru1 P1 90.40(5) .
P2 Ru1 P1 103.09(2) .
N1 Ru1 Cl1 168.50(5) .
N2 Ru1 Cl1 92.32(5) .
O1 Ru1 Cl1 80.78(5) .
P2 Ru1 Cl1 90.14(2) .
P1 Ru1 Cl1 94.23(2) .
C13 P1 C7 100.93(10) .
C13 P1 C1 101.79(11) .
C7 P1 C1 101.37(10) .
C13 P1 Ru1 113.52(7) .
C7 P1 Ru1 124.41(7) .
C1 P1 Ru1 111.90(8) .
C33 P2 C39 104.53(10) .
C33 P2 C32 100.00(10) .
C39 P2 C32 102.61(10) .
C33 P2 Ru1 123.90(7) .
C39 P2 Ru1 114.53(7) .
C32 P2 Ru1 108.43(7) .
C19 N1 C20 115.39(18) .
C19 N1 Ru1 131.68(15) .
C20 N1 Ru1 112.93(13) .
C26 N2 C25 120.27(19) .
C26 N2 Ru1 131.65(16) .
C25 N2 Ru1 107.72(14) .
C6 C1 C2 118.6(2) .
C6 C1 P1 119.3(2) .
C2 C1 P1 122.2(2) .
C3 C2 C1 120.3(3) .
C4 C3 C2 120.7(3) .
C3 C4 C5 120.1(3) .
C4 C5 C6 119.8(3) .
C1 C6 C5 120.5(3) .
C12 C7 C8 118.3(2) .
C12 C7 P1 120.68(18) .
C8 C7 P1 121.05(17) .
C9 C8 C7 120.3(2) .
C10 C9 C8 120.9(2) .
C11 C10 C9 119.2(2) .
C10 C11 C12 120.3(2) .
C11 C12 C7 120.9(2) .
C14 C13 C18 118.0(2) .
C14 C13 P1 119.74(18) .
C18 C13 P1 122.18(16) .
C15 C14 C13 122.0(2) .
C16 C15 C14 120.0(2) .
C17 C16 C15 118.9(2) .
C16 C17 C18 122.3(3) .
C17 C18 C13 118.7(2) .
C17 C18 C19 113.6(2) .
C13 C18 C19 127.6(2) .
N1 C19 C18 130.5(2) .
N1 C20 C21 115.48(19) .
N1 C20 C25 107.26(17) .
C21 C20 C25 110.85(19) .
C22 C21 C20 111.1(2) .
C23 C22 C21 111.2(2) .
C22 C23 C24 109.5(2) .
C25 C24 C23 109.6(2) .
N2 C25 C24 116.6(2) .
N2 C25 C20 103.59(17) .
C24 C25 C20 112.0(2) .
N2 C26 C27 125.7(2) .
C28 C27 C32 119.7(2) .
C28 C27 C26 116.1(2) .
C32 C27 C26 123.5(2) .
C29 C28 C27 120.9(2) .
C28 C29 C30 119.9(2) .
C29 C30 C31 119.8(2) .
C30 C31 C32 121.4(2) .
C31 C32 C27 118.2(2) .
C31 C32 P2 119.93(17) .
C27 C32 P2 121.86(17) .
C34 C33 C38 119.2(2) .
C34 C33 P2 122.45(17) .
C38 C33 P2 117.88(17) .
C33 C34 C35 120.3(2) .
C36 C35 C34 119.7(3) .
C37 C36 C35 120.7(2) .
C36 C37 C38 119.9(2) .
C37 C38 C33 120.3(2) .
C44 C39 C40 118.8(2) .
C44 C39 P2 122.59(17) .
C40 C39 P2 118.41(17) .
C41 C40 C39 120.8(2) .
C40 C41 C42 119.5(2) .
C43 C42 C41 120.1(2) .
C42 C43 C44 120.2(3) .
C39 C44 C43 120.6(2) .
F3 P3 F4 89.2(2) .
F3 P3 F6 89.1(2) .
F4 P3 F6 94.3(3) .
F3 P3 F2 93.9(3) .
F4 P3 F2 176.3(3) .
F6 P3 F2 87.8(2) .
F3 P3 F5 89.3(2) .
F4 P3 F5 90.5(3) .
F6 P3 F5 174.9(2) .
F2 P3 F5 87.5(2) .
F3 P3 F1 178.3(2) .
F4 P3 F1 90.9(2) .
F6 P3 F1 92.6(2) .
F2 P3 F1 85.9(2) .
F5 P3 F1 89.0(2) .
Cl1S C1S Cl2S 112.9(2) .
Cl3S C2S Cl4A 105.1(4) .
Cl3S C2S Cl4B 93.7(6) .
Cl4A C2S Cl4B 99.6(5) .
Cl4B Cl4B C2S 136.3(9) 2_866

loop_
_geom_bond_atom_site_label_1
_geom_bond_atom_site_label_2
_geom_bond_distance
_geom_bond_site_symmetry_2
Ru1 N1 2.0494(18) .
Ru1 N2 2.0856(18) .
Ru1 O1 2.2151(18) .
Ru1 P2 2.2437(6) .
Ru1 P1 2.2959(6) .
Ru1 Cl1 2.4285(6) .
P1 C13 1.822(2) .
P1 C7 1.835(2) .
P1 C1 1.844(2) .
P2 C33 1.819(2) .
P2 C39 1.824(2) .
P2 C32 1.844(2) .
N1 C19 1.283(3) .
N1 C20 1.512(3) .
N2 C26 1.280(3) .
N2 C25 1.479(3) .
C1 C6 1.394(4) .
C1 C2 1.395(4) .
C2 C3 1.389(4) .
C3 C4 1.368(6) .
C4 C5 1.383(6) .
C5 C6 1.397(4) .
C7 C12 1.391(3) .
C7 C8 1.394(3) .
C8 C9 1.386(3) .
C9 C10 1.382(4) .
C10 C11 1.377(4) .
C11 C12 1.390(4) .
C13 C14 1.397(3) .
C13 C18 1.406(3) .
C14 C15 1.384(4) .
C15 C16 1.380(4) .
C16 C17 1.374(4) .
C17 C18 1.406(3) .
C18 C19 1.461(3) .
C20 C21 1.528(3) .
C20 C25 1.532(3) .
C21 C22 1.526(4) .
C22 C23 1.517(4) .
C23 C24 1.525(4) .
C24 C25 1.523(3) .
C26 C27 1.455(3) .
C27 C28 1.401(3) .
C27 C32 1.404(3) .
C28 C29 1.375(4) .
C29 C30 1.382(4) .
C30 C31 1.390(3) .
C31 C32 1.396(3) .
C33 C34 1.392(3) .
C33 C38 1.397(3) .
C34 C35 1.393(4) .
C35 C36 1.384(4) .
C36 C37 1.380(4) .
C37 C38 1.390(3) .
C39 C44 1.390(3) .
C39 C40 1.399(3) .
C40 C41 1.390(4) .
C41 C42 1.396(5) .
C42 C43 1.380(5) .
C43 C44 1.394(4) .
P3 F3 1.544(3) .
P3 F4 1.552(3) .
P3 F6 1.566(3) .
P3 F2 1.574(3) .
P3 F5 1.582(3) .
P3 F1 1.583(3) .
C1S Cl1S 1.743(5) .
C1S Cl2S 1.743(4) .
C2S Cl3S 1.694(8) .
C2S Cl4A 1.803(9) .
C2S Cl4B 1.983(13) .
Cl4B Cl4B 1.788(17) 2_866

loop_
_geom_hbond_atom_site_label_D
_geom_hbond_atom_site_label_H
_geom_hbond_atom_site_label_A
_geom_hbond_distance_DH
_geom_hbond_distance_HA
_geom_hbond_distance_DA
_geom_hbond_angle_DHA
O1 H1O F1 1.26(2) 1.585(18) 2.806(4) 161(3)
O1 H1O F2 1.26(2) 2.16(3) 3.089(5) 127(2)
O1 H2O Cl1 0.947(18) 2.63(3) 3.013(2) 105(2)

loop_
_geom_torsion_atom_site_label_1
_geom_torsion_atom_site_label_2
_geom_torsion_atom_site_label_3
_geom_torsion_atom_site_label_4
_geom_torsion
_geom_torsion_site_symmetry_4
N1 Ru1 P1 C13 13.53(9) .
N2 Ru1 P1 C13 56.1(3) .
O1 Ru1 P1 C13 103.33(9) .
P2 Ru1 P1 C13 -84.75(8) .
Cl1 Ru1 P1 C13 -175.88(8) .
N1 Ru1 P1 C7 136.81(10) .
N2 Ru1 P1 C7 179.4(3) .
O1 Ru1 P1 C7 -133.38(10) .
P2 Ru1 P1 C7 38.53(9) .
Cl1 Ru1 P1 C7 -52.60(9) .
N1 Ru1 P1 C1 -100.99(10) .
N2 Ru1 P1 C1 -58.5(3) .
O1 Ru1 P1 C1 -11.19(10) .
P2 Ru1 P1 C1 160.73(9) .
Cl1 Ru1 P1 C1 69.60(9) .
N1 Ru1 P2 C33 -121.27(10) .
N2 Ru1 P2 C33 159.65(10) .
O1 Ru1 P2 C33 121.6(2) .
P1 Ru1 P2 C33 -27.04(9) .
Cl1 Ru1 P2 C33 67.33(9) .
N1 Ru1 P2 C39 8.43(9) .
N2 Ru1 P2 C39 -70.65(9) .
O1 Ru1 P2 C39 -108.7(2) .
P1 Ru1 P2 C39 102.66(8) .
Cl1 Ru1 P2 C39 -162.96(8) .
N1 Ru1 P2 C32 122.33(9) .
N2 Ru1 P2 C32 43.25(9) .
O1 Ru1 P2 C32 5.2(2) .
P1 Ru1 P2 C32 -143.44(7) .
Cl1 Ru1 P2 C32 -49.06(7) .
N2 Ru1 N1 C19 177.9(2) .
O1 Ru1 N1 C19 -99.7(2) .
P2 Ru1 N1 C19 94.2(2) .
P1 Ru1 N1 C19 -9.3(2) .
Cl1 Ru1 N1 C19 -134.4(2) .
N2 Ru1 N1 C20 -2.63(14) .
O1 Ru1 N1 C20 79.73(14) .
P2 Ru1 N1 C20 -86.34(13) .
P1 Ru1 N1 C20 170.12(13) .
Cl1 Ru1 N1 C20 45.0(3) .
N1 Ru1 N2 C26 -140.1(2) .
O1 Ru1 N2 C26 128.8(2) .
P2 Ru1 N2 C26 -41.5(2) .
P1 Ru1 N2 C26 176.6(2) .
Cl1 Ru1 N2 C26 48.4(2) .
N1 Ru1 N2 C25 32.84(14) .
O1 Ru1 N2 C25 -58.31(14) .
P2 Ru1 N2 C25 131.36(13) .
P1 Ru1 N2 C25 -10.5(4) .
Cl1 Ru1 N2 C25 -138.69(13) .
C13 P1 C1 C6 -178.8(2) .
C7 P1 C1 C6 77.3(2) .
Ru1 P1 C1 C6 -57.3(2) .
C13 P1 C1 C2 -0.4(2) .
C7 P1 C1 C2 -104.2(2) .
Ru1 P1 C1 C2 121.2(2) .
C6 C1 C2 C3 -2.1(4) .
P1 C1 C2 C3 179.4(2) .
C1 C2 C3 C4 0.5(5) .
C2 C3 C4 C5 1.0(6) .
C3 C4 C5 C6 -0.9(6) .
C2 C1 C6 C5 2.3(4) .
P1 C1 C6 C5 -179.2(2) .
C4 C5 C6 C1 -0.8(5) .
C13 P1 C7 C12 -142.9(2) .
C1 P1 C7 C12 -38.4(2) .
Ru1 P1 C7 C12 88.4(2) .
C13 P1 C7 C8 37.7(2) .
C1 P1 C7 C8 142.21(19) .
Ru1 P1 C7 C8 -91.01(19) .
C12 C7 C8 C9 2.6(3) .
P1 C7 C8 C9 -177.96(19) .
C7 C8 C9 C10 -2.4(4) .
C8 C9 C10 C11 0.8(4) .
C9 C10 C11 C12 0.6(4) .
C10 C11 C12 C7 -0.3(4) .
C8 C7 C12 C11 -1.3(4) .
P1 C7 C12 C11 179.3(2) .
C7 P1 C13 C14 36.9(2) .
C1 P1 C13 C14 -67.3(2) .
Ru1 P1 C13 C14 172.28(16) .
C7 P1 C13 C18 -146.9(2) .
C1 P1 C13 C18 108.9(2) .
Ru1 P1 C13 C18 -11.5(2) .
C18 C13 C14 C15 2.1(4) .
P1 C13 C14 C15 178.5(2) .
C13 C14 C15 C16 0.4(4) .
C14 C15 C16 C17 -2.5(5) .
C15 C16 C17 C18 2.0(5) .
C16 C17 C18 C13 0.6(4) .
C16 C17 C18 C19 -177.3(3) .
C14 C13 C18 C17 -2.6(4) .
P1 C13 C18 C17 -178.9(2) .
C14 C13 C18 C19 175.0(2) .
P1 C13 C18 C19 -1.3(4) .
C20 N1 C19 C18 178.5(2) .
Ru1 N1 C19 C18 -2.1(4) .
C17 C18 C19 N1 -171.8(3) .
C13 C18 C19 N1 10.6(4) .
C19 N1 C20 C21 28.7(3) .
Ru1 N1 C20 C21 -150.85(17) .
C19 N1 C20 C25 152.8(2) .
Ru1 N1 C20 C25 -26.7(2) .
N1 C20 C21 C22 175.1(2) .
C25 C20 C21 C22 52.9(3) .
C20 C21 C22 C23 -56.5(3) .
C21 C22 C23 C24 59.7(4) .
C22 C23 C24 C25 -59.5(3) .
C26 N2 C25 C24 -4.7(3) .
Ru1 N2 C25 C24 -178.58(17) .
C26 N2 C25 C20 118.7(2) .
Ru1 N2 C25 C20 -55.12(18) .
C23 C24 C25 N2 176.5(2) .
C23 C24 C25 C20 57.5(3) .
N1 C20 C25 N2 52.5(2) .
C21 C20 C25 N2 179.39(19) .
N1 C20 C25 C24 178.9(2) .
C21 C20 C25 C24 -54.2(3) .
C25 N2 C26 C27 -162.7(2) .
Ru1 N2 C26 C27 9.5(4) .
N2 C26 C27 C28 -163.6(3) .
N2 C26 C27 C32 25.8(4) .
C32 C27 C28 C29 -1.9(4) .
C26 C27 C28 C29 -172.9(3) .
C27 C28 C29 C30 2.6(5) .
C28 C29 C30 C31 -1.3(4) .
C29 C30 C31 C32 -0.8(4) .
C30 C31 C32 C27 1.4(3) .
C30 C31 C32 P2 179.29(19) .
C28 C27 C32 C31 -0.1(3) .
C26 C27 C32 C31 170.2(2) .
C28 C27 C32 P2 -177.9(2) .
C26 C27 C32 P2 -7.6(3) .
C33 P2 C32 C31 18.2(2) .
C39 P2 C32 C31 -89.28(19) .
Ru1 P2 C32 C31 149.19(17) .
C33 P2 C32 C27 -164.00(19) .
C39 P2 C32 C27 88.5(2) .
Ru1 P2 C32 C27 -33.0(2) .
C39 P2 C33 C34 6.3(2) .
C32 P2 C33 C34 -99.7(2) .
Ru1 P2 C33 C34 139.96(17) .
C39 P2 C33 C38 178.44(17) .
C32 P2 C33 C38 72.49(19) .
Ru1 P2 C33 C38 -47.9(2) .
C38 C33 C34 C35 -0.3(4) .
P2 C33 C34 C35 171.7(2) .
C33 C34 C35 C36 0.0(4) .
C34 C35 C36 C37 0.2(4) .
C35 C36 C37 C38 -0.1(4) .
C36 C37 C38 C33 -0.2(4) .
C34 C33 C38 C37 0.4(3) .
P2 C33 C38 C37 -172.02(18) .
C33 P2 C39 C44 -109.6(2) .
C32 P2 C39 C44 -5.6(2) .
Ru1 P2 C39 C44 111.63(19) .
C33 P2 C39 C40 75.89(19) .
C32 P2 C39 C40 179.89(18) .
Ru1 P2 C39 C40 -62.84(19) .
C44 C39 C40 C41 -1.9(4) .
P2 C39 C40 C41 172.8(2) .
C39 C40 C41 C42 0.3(4) .
C40 C41 C42 C43 1.8(5) .
C41 C42 C43 C44 -2.2(5) .
C40 C39 C44 C43 1.5(4) .
P2 C39 C44 C43 -172.9(2) .
C42 C43 C44 C39 0.5(5) .
Cl3S C2S Cl4B Cl4B 2.9(10) 2_866
Cl4A C2S Cl4B Cl4B -103.1(9) 2_866
